data_4112127
loop_
_publ_author_name
'Marta Mart\'in'
'Olga Torres'
'Enrique O\~nate'
'Eduardo Sola'
'Luis A. Oro'

_publ_contact_author_address
;
  Dr. Marta Mart\'in
  Departamento de Qu\'imica Inorg\'anica - I.C.M.A.
  Facultad de Ciencias
  Universidad de Zaragoza - C.S.I.C.
  50009 Zaragoza, Spain
;
_publ_contact_author_email martam@unizar.es
_publ_contact_author_fax '+34 956 761187'
_publ_contact_author_name 'Dr. Marta Mart\'in'
_publ_contact_author_phone '+34 976 762026'
_publ_section_title
;
 C-H Activations at Iridium(I) Square-Planar Complexes Promoted by a Fifth
 Ligand
;
_journal_name_full 'Journal of the American Chemical Society'
_journal_page_first 18074
_journal_page_last 18084
_journal_paper_doi 10.1021/ja0557233
_journal_volume 127
_journal_year 2005
_chemical_formula_moiety 'C23 H51 Cl Ir N P2, 1.5(C6 H6)'
_chemical_formula_sum 'C32 H60 Cl Ir N P2'
_chemical_formula_weight 748.40
_space_group_IT_number 2
_symmetry_cell_setting triclinic
_symmetry_space_group_name_Hall '-P 1'
_symmetry_space_group_name_H-M 'P -1'
_atom_sites_solution_hydrogens geom
_atom_sites_solution_primary heavy
_atom_sites_solution_secondary difmap
_audit_creation_method SHELXL-97
_cell_angle_alpha 84.5070(10)
_cell_angle_beta 82.5280(10)
_cell_angle_gamma 70.6030(10)
_cell_formula_units_Z 2
_cell_length_a 8.9291(4)
_cell_length_b 11.4598(5)
_cell_length_c 18.4112(8)
_cell_measurement_reflns_used 9080
_cell_measurement_temperature 100(2)
_cell_measurement_theta_max 28.47
_cell_measurement_theta_min 2.24
_cell_volume 1759.14(13)
_computing_cell_refinement 'SAINT+ v. 6.01 (Bruker AXS, 2000)'
_computing_data_collection 'SMART v. 5.611 (Bruker AXS, 2000)'
_computing_data_reduction 'SAINT+ v. 6.01 (Bruker AXS, 2000)'
_computing_molecular_graphics 'XP program, SHELXTL v6.10,Bruker2000'
_computing_publication_material 'XCIF program, SHELXTLv6.10,BrukerAXS'
_computing_structure_refinement 'SHELXL-97 (Sheldrick, 1997)'
_computing_structure_solution 'SHELXS-97 (Sheldrick, 1990)'
_diffrn_ambient_temperature 100(2)
_diffrn_detector_area_resol_mean 8.6
_diffrn_measured_fraction_theta_full 0.988
_diffrn_measured_fraction_theta_max 0.909
_diffrn_measurement_device_type 'Bruker SMART APEX CCD system'
_diffrn_measurement_method '\w rotations with narrow frames'
_diffrn_radiation_monochromator graphite
_diffrn_radiation_source 'fine-focus sealed tube'
_diffrn_radiation_type MoK\a
_diffrn_radiation_wavelength 0.71073
_diffrn_reflns_av_R_equivalents 0.0305
_diffrn_reflns_av_sigmaI/netI 0.0552
_diffrn_reflns_limit_h_max 11
_diffrn_reflns_limit_h_min -11
_diffrn_reflns_limit_k_max 15
_diffrn_reflns_limit_k_min -14
_diffrn_reflns_limit_l_max 23
_diffrn_reflns_limit_l_min -23
_diffrn_reflns_number 22169
_diffrn_reflns_theta_full 27.50
_diffrn_reflns_theta_max 28.92
_diffrn_reflns_theta_min 1.89
_diffrn_standards_decay_% 'no decay'
_exptl_absorpt_coefficient_mu 3.982
_exptl_absorpt_correction_T_max 0.643
_exptl_absorpt_correction_T_min 0.522
_exptl_absorpt_correction_type multi-scan
_exptl_absorpt_process_details
;
  SADABS: Area-Detector Absorption Correction. (1996)  Bruker-AXS 
  within SAINT+ package, v. 6.01.
;
_exptl_crystal_colour colorless
_exptl_crystal_density_diffrn 1.413
_exptl_crystal_density_method 'not measured'
_exptl_crystal_description 'irregular block'
_exptl_crystal_F_000 766
_exptl_crystal_size_max 0.24
_exptl_crystal_size_mid 0.14
_exptl_crystal_size_min 0.08
_refine_diff_density_max 1.693
_refine_diff_density_min -0.799
_refine_diff_density_rms 0.106
_refine_ls_extinction_method none
_refine_ls_goodness_of_fit_ref 0.900
_refine_ls_hydrogen_treatment mixed
_refine_ls_matrix_type full
_refine_ls_number_parameters 357
_refine_ls_number_reflns 8437
_refine_ls_number_restraints 1
_refine_ls_restrained_S_all 0.901
_refine_ls_R_factor_all 0.0321
_refine_ls_R_factor_gt 0.0266
_refine_ls_shift/su_max 0.028
_refine_ls_shift/su_mean 0.000
_refine_ls_structure_factor_coef Fsqd
_refine_ls_weighting_details 'calc w=1/[\s^2^(Fo^2^)+(0.0210P)^2^+0.0000P] where P=(Fo^2^+2Fc^2^)/3'
_refine_ls_weighting_scheme calc
_refine_ls_wR_factor_gt 0.0516
_refine_ls_wR_factor_ref 0.0528
_reflns_number_gt 7447
_reflns_number_total 8437
_reflns_threshold_expression >2sigma(I)
_cod_data_source_file ja0557233si20051107_053228_4.cif
_cod_data_source_block marta54s
_cod_database_code 4112127

loop_
_symmetry_equiv_pos_as_xyz
'x, y, z'
'-x, -y, -z'

loop_
_atom_site_label
_atom_site_type_symbol
_atom_site_fract_x
_atom_site_fract_y
_atom_site_fract_z
_atom_site_U_iso_or_equiv
_atom_site_adp_type
_atom_site_occupancy
_atom_site_symmetry_multiplicity
_atom_site_calc_flag
_atom_site_refinement_flags
Ir1 Ir 0.509996(14) 0.674407(11) 0.706587(7) 0.01662(4) Uani 1 1 d D
H1 H 0.392(3) 0.656(3) 0.6562(16) 0.050 Uiso 1 1 d D
Cl1 Cl 0.33843(9) 0.67322(7) 0.82507(4) 0.02349(17) Uani 1 1 d .
P1 P 0.58235(10) 0.45819(7) 0.71001(4) 0.01941(18) Uani 1 1 d .
P2 P 0.37980(9) 0.88672(7) 0.68779(4) 0.01956(18) Uani 1 1 d .
N1 N 0.6946(3) 0.6840(2) 0.76529(14) 0.0199(6) Uani 1 1 d .
C1 C 0.6474(4) 0.6747(3) 0.60855(18) 0.0209(7) Uani 1 1 d .
H1A H 0.600(4) 0.671(3) 0.5725(17) 0.025 Uiso 1 1 d .
C2 C 0.7948(4) 0.6818(3) 0.59727(19) 0.0272(8) Uani 1 1 d .
H2A H 0.850(4) 0.688(3) 0.6395(18) 0.033 Uiso 1 1 d .
C3 C 0.8921(4) 0.6797(3) 0.52400(18) 0.0338(9) Uani 1 1 d .
H3A H 0.8310 0.6711 0.4855 0.051 Uiso 1 1 calc R
H3B H 0.9914 0.6095 0.5243 0.051 Uiso 1 1 calc R
H3C H 0.9174 0.7571 0.5145 0.051 Uiso 1 1 calc R
C4 C 0.7909(4) 0.6864(3) 0.79933(17) 0.0211(7) Uani 1 1 d .
C5 C 0.9135(4) 0.6883(4) 0.84410(19) 0.0364(9) Uani 1 1 d .
H5A H 0.8995 0.7741 0.8538 0.055 Uiso 1 1 calc R
H5B H 1.0193 0.6511 0.8179 0.055 Uiso 1 1 calc R
H5C H 0.9041 0.6409 0.8907 0.055 Uiso 1 1 calc R
C6 C 0.7671(4) 0.3803(3) 0.65059(18) 0.0238(7) Uani 1 1 d .
H6 H 0.7578 0.4293 0.6025 0.029 Uiso 1 1 calc R
C7 C 0.7965(4) 0.2465(3) 0.63255(19) 0.0311(8) Uani 1 1 d .
H7A H 0.8907 0.2200 0.5967 0.047 Uiso 1 1 calc R
H7B H 0.7032 0.2413 0.6120 0.047 Uiso 1 1 calc R
H7C H 0.8144 0.1926 0.6774 0.047 Uiso 1 1 calc R
C8 C 0.9143(4) 0.3917(3) 0.67996(19) 0.0298(8) Uani 1 1 d .
H8A H 0.9394 0.3354 0.7235 0.045 Uiso 1 1 calc R
H8B H 0.8923 0.4772 0.6931 0.045 Uiso 1 1 calc R
H8C H 1.0053 0.3700 0.6421 0.045 Uiso 1 1 calc R
C9 C 0.5874(4) 0.3800(3) 0.80291(17) 0.0259(8) Uani 1 1 d .
H9 H 0.4774 0.4180 0.8277 0.031 Uiso 1 1 calc R
C10 C 0.6964(4) 0.4103(3) 0.85052(19) 0.0363(9) Uani 1 1 d .
H10A H 0.6794 0.3777 0.9010 0.054 Uiso 1 1 calc R
H10B H 0.6714 0.5004 0.8500 0.054 Uiso 1 1 calc R
H10C H 0.8080 0.3723 0.8311 0.054 Uiso 1 1 calc R
C11 C 0.6121(5) 0.2415(3) 0.8081(2) 0.0455(11) Uani 1 1 d .
H11A H 0.7231 0.1962 0.7908 0.068 Uiso 1 1 calc R
H11B H 0.5404 0.2245 0.7776 0.068 Uiso 1 1 calc R
H11C H 0.5888 0.2147 0.8592 0.068 Uiso 1 1 calc R
C12 C 0.4329(4) 0.4077(3) 0.67189(18) 0.0281(8) Uani 1 1 d .
H12 H 0.4706 0.3151 0.6754 0.034 Uiso 1 1 calc R
C13 C 0.4189(4) 0.4486(3) 0.59106(19) 0.0370(9) Uani 1 1 d .
H13A H 0.3434 0.4158 0.5727 0.055 Uiso 1 1 calc R
H13B H 0.5237 0.4168 0.5630 0.055 Uiso 1 1 calc R
H13C H 0.3804 0.5393 0.5856 0.055 Uiso 1 1 calc R
C14 C 0.2691(4) 0.4513(3) 0.7168(2) 0.0381(9) Uani 1 1 d .
H14A H 0.2310 0.5420 0.7169 0.057 Uiso 1 1 calc R
H14B H 0.2785 0.4163 0.7674 0.057 Uiso 1 1 calc R
H14C H 0.1932 0.4236 0.6950 0.057 Uiso 1 1 calc R
C15 C 0.4913(4) 0.9708(3) 0.62349(17) 0.0244(7) Uani 1 1 d .
H15 H 0.5358 0.9174 0.5808 0.029 Uiso 1 1 calc R
C16 C 0.3968(4) 1.0979(3) 0.59095(19) 0.0332(9) Uani 1 1 d .
H16A H 0.3532 1.1557 0.6302 0.050 Uiso 1 1 calc R
H16B H 0.3091 1.0903 0.5668 0.050 Uiso 1 1 calc R
H16C H 0.4675 1.1290 0.5549 0.050 Uiso 1 1 calc R
C17 C 0.6360(4) 0.9787(3) 0.65603(19) 0.0307(8) Uani 1 1 d .
H17A H 0.7088 1.0010 0.6169 0.046 Uiso 1 1 calc R
H17B H 0.6914 0.8983 0.6797 0.046 Uiso 1 1 calc R
H17C H 0.6008 1.0420 0.6924 0.046 Uiso 1 1 calc R
C18 C 0.3036(4) 0.9710(3) 0.77264(18) 0.0257(8) Uani 1 1 d .
H18 H 0.2287 0.9296 0.7998 0.031 Uiso 1 1 calc R
C19 C 0.2030(5) 1.1079(3) 0.7646(2) 0.0419(10) Uani 1 1 d .
H19A H 0.1460 1.1356 0.8123 0.063 Uiso 1 1 calc R
H19B H 0.1256 1.1184 0.7293 0.063 Uiso 1 1 calc R
H19C H 0.2728 1.1573 0.7471 0.063 Uiso 1 1 calc R
C20 C 0.4306(4) 0.9539(3) 0.82447(18) 0.0315(8) Uani 1 1 d .
H20A H 0.5080 0.9939 0.8019 0.047 Uiso 1 1 calc R
H20B H 0.4857 0.8652 0.8339 0.047 Uiso 1 1 calc R
H20C H 0.3797 0.9914 0.8708 0.047 Uiso 1 1 calc R
C21 C 0.1949(4) 0.9188(3) 0.64290(19) 0.0277(8) Uani 1 1 d .
H21 H 0.1455 1.0108 0.6372 0.033 Uiso 1 1 calc R
C22 C 0.2272(4) 0.8690(3) 0.5666(2) 0.0383(9) Uani 1 1 d .
H22A H 0.2699 0.7783 0.5706 0.057 Uiso 1 1 calc R
H22B H 0.3050 0.9017 0.5367 0.057 Uiso 1 1 calc R
H22C H 0.1275 0.8950 0.5435 0.057 Uiso 1 1 calc R
C23 C 0.0727(4) 0.8682(3) 0.6904(2) 0.0373(9) Uani 1 1 d .
H23A H -0.0197 0.8811 0.6635 0.056 Uiso 1 1 calc R
H23B H 0.0378 0.9119 0.7360 0.056 Uiso 1 1 calc R
H23C H 0.1220 0.7795 0.7021 0.056 Uiso 1 1 calc R
C24 C 0.7762(5) 0.5803(4) 0.0519(2) 0.0453(11) Uani 1 1 d .
H24 H 0.8252 0.5000 0.0733 0.054 Uiso 1 1 calc R
C25 C 0.6514(5) 0.6005(4) 0.0123(2) 0.0420(10) Uani 1 1 d .
H25 H 0.6143 0.5340 0.0056 0.050 Uiso 1 1 calc R
C26 C 0.5795(4) 0.7145(4) -0.0177(2) 0.0461(11) Uani 1 1 d .
H26 H 0.4919 0.7278 -0.0453 0.055 Uiso 1 1 calc R
C27 C 0.6320(5) 0.8114(4) -0.0086(2) 0.0451(11) Uani 1 1 d .
H27 H 0.5811 0.8916 -0.0298 0.054 Uiso 1 1 calc R
C28 C 0.7588(5) 0.7913(4) 0.0313(2) 0.0441(11) Uani 1 1 d .
H28 H 0.7959 0.8577 0.0381 0.053 Uiso 1 1 calc R
C29 C 0.8320(5) 0.6746(4) 0.0614(2) 0.0449(10) Uani 1 1 d .
H29 H 0.9207 0.6598 0.0885 0.054 Uiso 1 1 calc R
C30 C 0.8714(4) 0.0925(3) 0.9758(2) 0.0414(10) Uani 1 1 d .
H30 H 0.7824 0.1568 0.9590 0.050 Uiso 1 1 calc R
C31 C 0.9624(5) 0.0014(4) 0.9297(2) 0.0409(10) Uani 1 1 d .
H31 H 0.9361 0.0025 0.8813 0.049 Uiso 1 1 calc R
C32 C 1.0915(4) -0.0911(3) 0.9544(2) 0.0398(10) Uani 1 1 d .
H32 H 1.1550 -0.1540 0.9228 0.048 Uiso 1 1 calc R

loop_
_atom_site_aniso_label
_atom_site_aniso_U_11
_atom_site_aniso_U_22
_atom_site_aniso_U_33
_atom_site_aniso_U_23
_atom_site_aniso_U_13
_atom_site_aniso_U_12
Ir1 0.01396(6) 0.01605(6) 0.01912(7) -0.00091(4) -0.00067(4) -0.00430(4)
Cl1 0.0221(4) 0.0210(4) 0.0250(4) -0.0017(3) 0.0044(3) -0.0062(3)
P1 0.0183(4) 0.0179(4) 0.0219(4) -0.0019(3) 0.0008(3) -0.0067(3)
P2 0.0159(4) 0.0185(4) 0.0223(4) 0.0010(3) -0.0020(3) -0.0035(3)
N1 0.0211(14) 0.0167(14) 0.0191(14) 0.0011(11) 0.0003(11) -0.0039(11)
C1 0.0227(18) 0.0180(16) 0.0211(17) 0.0024(13) -0.0033(13) -0.0059(14)
C2 0.0286(19) 0.0236(18) 0.0268(19) 0.0002(15) 0.0004(15) -0.0066(15)
C3 0.030(2) 0.032(2) 0.034(2) -0.0005(16) 0.0050(16) -0.0070(16)
C4 0.0206(17) 0.0205(17) 0.0204(17) 0.0001(13) 0.0025(13) -0.0064(14)
C5 0.025(2) 0.053(3) 0.032(2) -0.0021(18) -0.0049(16) -0.0140(18)
C6 0.0230(18) 0.0205(17) 0.0274(18) -0.0045(14) 0.0032(14) -0.0077(14)
C7 0.033(2) 0.0233(18) 0.037(2) -0.0101(16) 0.0073(16) -0.0099(16)
C8 0.0189(17) 0.0253(19) 0.042(2) -0.0057(16) 0.0040(15) -0.0045(14)
C9 0.032(2) 0.0217(17) 0.0231(18) -0.0009(14) 0.0031(14) -0.0091(15)
C10 0.044(2) 0.038(2) 0.029(2) 0.0077(17) -0.0064(17) -0.0183(18)
C11 0.081(3) 0.026(2) 0.030(2) 0.0013(17) -0.004(2) -0.020(2)
C12 0.0254(19) 0.0279(19) 0.035(2) -0.0045(15) -0.0028(15) -0.0130(15)
C13 0.040(2) 0.039(2) 0.037(2) -0.0051(17) -0.0130(17) -0.0155(18)
C14 0.0237(19) 0.044(2) 0.052(3) -0.0086(19) 0.0002(17) -0.0181(17)
C15 0.0250(18) 0.0207(17) 0.0235(18) 0.0028(14) -0.0003(14) -0.0040(14)
C16 0.034(2) 0.0253(19) 0.036(2) 0.0085(16) -0.0035(16) -0.0072(16)
C17 0.0268(19) 0.0281(19) 0.038(2) 0.0055(16) -0.0035(16) -0.0123(16)
C18 0.0258(18) 0.0198(17) 0.0265(18) -0.0031(14) 0.0016(14) -0.0018(14)
C19 0.051(3) 0.026(2) 0.037(2) -0.0043(17) -0.0050(19) 0.0036(18)
C20 0.036(2) 0.0262(19) 0.029(2) -0.0049(15) -0.0006(16) -0.0059(16)
C21 0.0186(17) 0.0271(19) 0.035(2) 0.0048(15) -0.0085(15) -0.0044(14)
C22 0.034(2) 0.044(2) 0.039(2) 0.0034(18) -0.0162(18) -0.0132(18)
C23 0.0185(18) 0.044(2) 0.049(2) 0.0021(19) -0.0054(16) -0.0088(17)
C24 0.048(3) 0.033(2) 0.042(2) 0.0074(19) 0.002(2) -0.002(2)
C25 0.043(2) 0.048(3) 0.042(2) -0.010(2) 0.0103(19) -0.028(2)
C26 0.025(2) 0.081(3) 0.028(2) -0.013(2) 0.0003(16) -0.010(2)
C27 0.051(3) 0.036(2) 0.031(2) 0.0007(18) 0.0078(19) 0.005(2)
C28 0.062(3) 0.045(3) 0.034(2) -0.0158(19) 0.017(2) -0.033(2)
C29 0.034(2) 0.066(3) 0.034(2) -0.004(2) -0.0059(18) -0.014(2)
C30 0.032(2) 0.032(2) 0.049(3) 0.0073(19) 0.0037(18) -0.0012(17)
C31 0.047(3) 0.043(2) 0.033(2) -0.0006(18) 0.0023(18) -0.019(2)
C32 0.037(2) 0.029(2) 0.046(2) -0.0097(18) 0.0167(18) -0.0072(17)

loop_
_atom_type_symbol
_atom_type_description
_atom_type_scat_dispersion_real
_atom_type_scat_dispersion_imag
_atom_type_scat_source
C C 0.0033 0.0016 'International Tables Vol C Tables 4.2.6.8 and 6.1.1.4'
H H 0.0000 0.0000 'International Tables Vol C Tables 4.2.6.8 and 6.1.1.4'
N N 0.0061 0.0033 'International Tables Vol C Tables 4.2.6.8 and 6.1.1.4'
P P 0.1023 0.0942 'International Tables Vol C Tables 4.2.6.8 and 6.1.1.4'
Cl Cl 0.1484 0.1585 'International Tables Vol C Tables 4.2.6.8 and 6.1.1.4'
Ir Ir -1.4442 7.9887 'International Tables Vol C Tables 4.2.6.8 and 6.1.1.4'

loop_
_geom_angle_atom_site_label_1
_geom_angle_atom_site_label_2
_geom_angle_atom_site_label_3
_geom_angle
_geom_angle_site_symmetry_1
C1 Ir1 N1 91.51(12) .
C1 Ir1 P2 90.08(9) .
N1 Ir1 P2 98.39(7) .
C1 Ir1 P1 90.62(9) .
N1 Ir1 P1 97.21(7) .
P2 Ir1 P1 164.37(3) .
C1 Ir1 Cl1 178.92(10) .
N1 Ir1 Cl1 89.55(7) .
P2 Ir1 Cl1 89.92(3) .
P1 Ir1 Cl1 89.10(3) .
C1 Ir1 H1 82.3(13) .
N1 Ir1 H1 172.4(13) .
P2 Ir1 H1 86.0(12) .
P1 Ir1 H1 78.6(13) .
Cl1 Ir1 H1 96.6(13) .
C9 P1 C12 101.59(15) .
C9 P1 C6 110.27(15) .
C12 P1 C6 101.36(15) .
C9 P1 Ir1 115.41(10) .
C12 P1 Ir1 111.53(11) .
C6 P1 Ir1 114.96(10) .
C18 P2 C15 109.69(15) .
C18 P2 C21 101.96(15) .
C15 P2 C21 101.57(15) .
C18 P2 Ir1 114.71(11) .
C15 P2 Ir1 115.38(10) .
C21 P2 Ir1 111.94(11) .
C4 N1 Ir1 176.9(3) .
C2 C1 Ir1 127.7(3) .
C2 C1 H1A 120(2) .
Ir1 C1 H1A 112(2) .
C1 C2 C3 125.7(3) .
C1 C2 H2A 120(2) .
C3 C2 H2A 114(2) .
C2 C3 H3A 109.5 .
C2 C3 H3B 109.5 .
H3A C3 H3B 109.5 .
C2 C3 H3C 109.5 .
H3A C3 H3C 109.5 .
H3B C3 H3C 109.5 .
N1 C4 C5 179.0(4) .
C4 C5 H5A 109.5 .
C4 C5 H5B 109.5 .
H5A C5 H5B 109.5 .
C4 C5 H5C 109.5 .
H5A C5 H5C 109.5 .
H5B C5 H5C 109.5 .
C7 C6 C8 110.4(3) .
C7 C6 P1 117.8(2) .
C8 C6 P1 110.8(2) .
C7 C6 H6 105.6 .
C8 C6 H6 105.6 .
P1 C6 H6 105.6 .
C6 C7 H7A 109.5 .
C6 C7 H7B 109.5 .
H7A C7 H7B 109.5 .
C6 C7 H7C 109.5 .
H7A C7 H7C 109.5 .
H7B C7 H7C 109.5 .
C6 C8 H8A 109.5 .
C6 C8 H8B 109.5 .
H8A C8 H8B 109.5 .
C6 C8 H8C 109.5 .
H8A C8 H8C 109.5 .
H8B C8 H8C 109.5 .
C11 C9 C10 110.9(3) .
C11 C9 P1 117.1(2) .
C10 C9 P1 114.0(2) .
C11 C9 H9 104.4 .
C10 C9 H9 104.4 .
P1 C9 H9 104.4 .
C9 C10 H10A 109.5 .
C9 C10 H10B 109.5 .
H10A C10 H10B 109.5 .
C9 C10 H10C 109.5 .
H10A C10 H10C 109.5 .
H10B C10 H10C 109.5 .
C9 C11 H11A 109.5 .
C9 C11 H11B 109.5 .
H11A C11 H11B 109.5 .
C9 C11 H11C 109.5 .
H11A C11 H11C 109.5 .
H11B C11 H11C 109.5 .
C13 C12 C14 110.7(3) .
C13 C12 P1 112.4(2) .
C14 C12 P1 111.7(2) .
C13 C12 H12 107.2 .
C14 C12 H12 107.2 .
P1 C12 H12 107.2 .
C12 C13 H13A 109.5 .
C12 C13 H13B 109.5 .
H13A C13 H13B 109.5 .
C12 C13 H13C 109.5 .
H13A C13 H13C 109.5 .
H13B C13 H13C 109.5 .
C12 C14 H14A 109.5 .
C12 C14 H14B 109.5 .
H14A C14 H14B 109.5 .
C12 C14 H14C 109.5 .
H14A C14 H14C 109.5 .
H14B C14 H14C 109.5 .
C17 C15 C16 110.2(3) .
C17 C15 P2 111.4(2) .
C16 C15 P2 117.6(2) .
C17 C15 H15 105.5 .
C16 C15 H15 105.5 .
P2 C15 H15 105.5 .
C15 C16 H16A 109.5 .
C15 C16 H16B 109.5 .
H16A C16 H16B 109.5 .
C15 C16 H16C 109.5 .
H16A C16 H16C 109.5 .
H16B C16 H16C 109.5 .
C15 C17 H17A 109.5 .
C15 C17 H17B 109.5 .
H17A C17 H17B 109.5 .
C15 C17 H17C 109.5 .
H17A C17 H17C 109.5 .
H17B C17 H17C 109.5 .
C20 C18 C19 110.1(3) .
C20 C18 P2 113.9(2) .
C19 C18 P2 117.5(2) .
C20 C18 H18 104.6 .
C19 C18 H18 104.6 .
P2 C18 H18 104.6 .
C18 C19 H19A 109.5 .
C18 C19 H19B 109.5 .
H19A C19 H19B 109.5 .
C18 C19 H19C 109.5 .
H19A C19 H19C 109.5 .
H19B C19 H19C 109.5 .
C18 C20 H20A 109.5 .
C18 C20 H20B 109.5 .
H20A C20 H20B 109.5 .
C18 C20 H20C 109.5 .
H20A C20 H20C 109.5 .
H20B C20 H20C 109.5 .
C22 C21 C23 109.9(3) .
C22 C21 P2 112.7(2) .
C23 C21 P2 111.7(2) .
C22 C21 H21 107.4 .
C23 C21 H21 107.4 .
P2 C21 H21 107.4 .
C21 C22 H22A 109.5 .
C21 C22 H22B 109.5 .
H22A C22 H22B 109.5 .
C21 C22 H22C 109.5 .
H22A C22 H22C 109.5 .
H22B C22 H22C 109.5 .
C21 C23 H23A 109.5 .
C21 C23 H23B 109.5 .
H23A C23 H23B 109.5 .
C21 C23 H23C 109.5 .
H23A C23 H23C 109.5 .
H23B C23 H23C 109.5 .
C25 C24 C29 120.5(4) .
C25 C24 H24 119.8 .
C29 C24 H24 119.8 .
C26 C25 C24 120.4(4) .
C26 C25 H25 119.8 .
C24 C25 H25 119.8 .
C25 C26 C27 120.5(4) .
C25 C26 H26 119.8 .
C27 C26 H26 119.8 .
C26 C27 C28 119.3(4) .
C26 C27 H27 120.3 .
C28 C27 H27 120.3 .
C27 C28 C29 119.8(4) .
C27 C28 H28 120.1 .
C29 C28 H28 120.1 .
C24 C29 C28 119.5(4) .
C24 C29 H29 120.3 .
C28 C29 H29 120.3 .
C32 C30 C31 120.4(4) 2_757
C32 C30 H30 119.8 2_757
C31 C30 H30 119.8 .
C32 C31 C30 119.5(4) .
C32 C31 H31 120.2 .
C30 C31 H31 120.2 .
C30 C32 C31 120.1(3) 2_757
C30 C32 H32 120.0 2_757
C31 C32 H32 120.0 .

loop_
_geom_bond_atom_site_label_1
_geom_bond_atom_site_label_2
_geom_bond_distance
_geom_bond_site_symmetry_2
Ir1 C1 2.047(3) .
Ir1 N1 2.122(3) .
Ir1 P2 2.3357(8) .
Ir1 P1 2.3405(8) .
Ir1 Cl1 2.4988(8) .
Ir1 H1 1.567(10) .
P1 C9 1.852(3) .
P1 C12 1.856(3) .
P1 C6 1.859(3) .
P2 C18 1.847(3) .
P2 C15 1.853(3) .
P2 C21 1.854(3) .
N1 C4 1.136(4) .
C1 C2 1.334(5) .
C1 H1A 0.84(3) .
C2 C3 1.504(4) .
C2 H2A 0.99(3) .
C3 H3A 0.9800 .
C3 H3B 0.9800 .
C3 H3C 0.9800 .
C4 C5 1.461(4) .
C5 H5A 0.9800 .
C5 H5B 0.9800 .
C5 H5C 0.9800 .
C6 C7 1.528(4) .
C6 C8 1.533(4) .
C6 H6 1.0000 .
C7 H7A 0.9800 .
C7 H7B 0.9800 .
C7 H7C 0.9800 .
C8 H8A 0.9800 .
C8 H8B 0.9800 .
C8 H8C 0.9800 .
C9 C11 1.524(4) .
C9 C10 1.529(5) .
C9 H9 1.0000 .
C10 H10A 0.9800 .
C10 H10B 0.9800 .
C10 H10C 0.9800 .
C11 H11A 0.9800 .
C11 H11B 0.9800 .
C11 H11C 0.9800 .
C12 C13 1.525(5) .
C12 C14 1.533(4) .
C12 H12 1.0000 .
C13 H13A 0.9800 .
C13 H13B 0.9800 .
C13 H13C 0.9800 .
C14 H14A 0.9800 .
C14 H14B 0.9800 .
C14 H14C 0.9800 .
C15 C17 1.525(4) .
C15 C16 1.530(4) .
C15 H15 1.0000 .
C16 H16A 0.9800 .
C16 H16B 0.9800 .
C16 H16C 0.9800 .
C17 H17A 0.9800 .
C17 H17B 0.9800 .
C17 H17C 0.9800 .
C18 C20 1.527(4) .
C18 C19 1.531(4) .
C18 H18 1.0000 .
C19 H19A 0.9800 .
C19 H19B 0.9800 .
C19 H19C 0.9800 .
C20 H20A 0.9800 .
C20 H20B 0.9800 .
C20 H20C 0.9800 .
C21 C22 1.523(5) .
C21 C23 1.539(5) .
C21 H21 1.0000 .
C22 H22A 0.9800 .
C22 H22B 0.9800 .
C22 H22C 0.9800 .
C23 H23A 0.9800 .
C23 H23B 0.9800 .
C23 H23C 0.9800 .
C24 C25 1.354(5) .
C24 C29 1.364(5) .
C24 H24 0.9500 .
C25 C26 1.349(5) .
C25 H25 0.9500 .
C26 C27 1.372(6) .
C26 H26 0.9500 .
C27 C28 1.373(6) .
C27 H27 0.9500 .
C28 C29 1.376(5) .
C28 H28 0.9500 .
C29 H29 0.9500 .
C30 C32 1.365(5) 2_757
C30 C31 1.378(5) .
C30 H30 0.9500 .
C31 C32 1.375(5) .
C31 H31 0.9500 .
C32 C30 1.365(5) 2_757
C32 H32 0.9500 .
